data_2006211
loop_
_publ_author_name
'Friesen, Duane A. '
'Quail, J. Wilson '
'Waltz, William L. '
'Nashiem, Rodney E.'

_publ_section_title
;<i>cis</i>-and
 <i>trans</i>-Diisothiocyanato(1,4,8,11-tetraazacyclotetradecane)chromium(III)
 Perchlorate
;
_journal_issue 6
_journal_name_full 'Acta Crystallographica Section C'
_journal_page_first 687
_journal_page_last 691
_journal_paper_doi 10.1107/S0108270197002503
_journal_volume 53
_journal_year 1997
_chemical_formula_moiety '[Cr(NCS)2 (C10 H24 N4)].(ClO4)'
_chemical_formula_sum 'C12 H24 Cl Cr N6 O4 S2'
_chemical_formula_weight 467.928
_chemical_name_common 'cis-diisothiocyanato(cyclam)chromium(III) perchlorate'
_chemical_name_systematic
;
cis-diisothiocyanato(1,4,8,11-tetraazacyclotetradecane)chromium(III)
perchlorate
;
_space_group_IT_number 14
_symmetry_cell_setting monoclinic
_symmetry_space_group_name_Hall '-P 2ybc'
_symmetry_space_group_name_H-M 'P 1 21/c 1'
_cell_angle_alpha 90.00
_cell_angle_beta 90.607(14)
_cell_angle_gamma 90.00
_cell_formula_units_Z 4
_cell_length_a 10.975(2)
_cell_length_b 8.690(2)
_cell_length_c 21.144(4)
_cell_measurement_reflns_used 25
_cell_measurement_temperature 123(2)
_cell_measurement_theta_max 18.65
_cell_measurement_theta_min 9.98
_cell_volume 2016.4(7)
_computing_cell_refinement 'SET4 and CELDIM CAD-4 Software'
_computing_data_collection 'CAD-4 Software (Enraf-Nonius, 1989)'
_computing_data_reduction 'DATRD2 in NRCVAX94 (Gabe, Le Page, Charland, Lee & White, 1989)'
_computing_molecular_graphics 'NRCVAX94, ORTEPII (Johnson, 1976)'
_computing_publication_material 'NRCVAX94, SHELXL93, WordPerfect macro PREPCIF97 (Ferguson, 1997)'
_computing_structure_refinement 'NRCVAX94, SHELXL93 (Sheldrick, 1993)'
_computing_structure_solution 'DIRDIF (Beurskens et al., 1992)'
_diffrn_ambient_temperature 123(2)
_diffrn_measurement_device 'Enraf-Nonius CAD-4'
_diffrn_measurement_method '\q/2\q scan b/P/b'
_diffrn_radiation_monochromator graphite
_diffrn_radiation_source 'fine-focus tube'
_diffrn_radiation_type MoK\a
_diffrn_radiation_wavelength 0.71073
_diffrn_reflns_av_R_equivalents 0.046
_diffrn_reflns_av_sigmaI/netI 0.0424
_diffrn_reflns_limit_h_max 13
_diffrn_reflns_limit_h_min -13
_diffrn_reflns_limit_k_max 10
_diffrn_reflns_limit_k_min 0
_diffrn_reflns_limit_l_max 24
_diffrn_reflns_limit_l_min 0
_diffrn_reflns_number 3837
_diffrn_reflns_theta_max 25.00
_diffrn_reflns_theta_min 1.86
_diffrn_standards_decay_% 0.0
_diffrn_standards_interval_time 120
_diffrn_standards_number 3
_exptl_absorpt_coefficient_mu 0.937
_exptl_absorpt_correction_T_max 1.000
_exptl_absorpt_correction_T_min 1.000
_exptl_absorpt_correction_type none
_exptl_crystal_colour yellow
_exptl_crystal_density_diffrn 1.541
_exptl_crystal_density_meas ?
_exptl_crystal_description prism
_exptl_crystal_F_000 972
_exptl_crystal_size_max 0.30
_exptl_crystal_size_mid 0.21
_exptl_crystal_size_min 0.11
_refine_diff_density_max 0.825
_refine_diff_density_min -0.599
_refine_ls_extinction_method none
_refine_ls_goodness_of_fit_all 1.060
_refine_ls_goodness_of_fit_obs 1.125
_refine_ls_hydrogen_treatment 'H atoms riding (C-H 0.99, N-H 0.93 \%A)'
_refine_ls_matrix_type full
_refine_ls_number_parameters 235
_refine_ls_number_reflns 3523
_refine_ls_number_restraints 0
_refine_ls_restrained_S_all 1.198
_refine_ls_restrained_S_obs 1.125
_refine_ls_R_factor_all 0.0837
_refine_ls_R_factor_obs .0450
_refine_ls_shift/esd_max 0.000
_refine_ls_shift/esd_mean 0.000
_refine_ls_structure_factor_coef Fsqd
_refine_ls_weighting_details 'w = 1/[\s^2^(Fo^2^)+(0.0739P)^2^+1.9572P] where P=(Fo^2^+2Fc^2^)/3'
_refine_ls_weighting_scheme calc
_refine_ls_wR_factor_all 0.1482
_refine_ls_wR_factor_obs .1172
_reflns_number_observed 2571
_reflns_number_total 3530
_reflns_observed_criterion >2sigma(I)
_cod_data_source_file fg1243.cif
_cod_data_source_block 2b
_cod_depositor_comments
;
The following automatic conversions were performed:

'_exptl_crystal_density_meas' value 'not measured' was changed to '?'
- the value is perceived as not measured.

Automatic conversion script
Id: cif_fix_values 3008 2015-01-20 13:52:24Z robertas 

The following automatic conversions were performed:

'_refine_ls_weighting_scheme' value 'calc w =
1/[\s^2^(Fo^2^)+(0.0739P)^2^+1.9572P] where P=(Fo^2^+2Fc^2^)/3' was
changed to 'calc'. New tag '_refine_ls_weighting_details' was
created. The value of the new tag was set to 'w =
1/[\s^2^(Fo^2^)+(0.0739P)^2^+1.9572P] where P=(Fo^2^+2Fc^2^)/3'.

Automatic conversion script
Id: cif_fix_values 3143 2015-03-26 13:38:13Z robertas 
;
_cod_original_sg_symbol_H-M 'P 21/c'
_cod_database_code 2006211

loop_
_symmetry_equiv_pos_as_xyz
'x, y, z'
'-x, y+1/2, -z+1/2'
'-x, -y, -z'
'x, -y-1/2, z-1/2'

loop_
_atom_site_aniso_label
_atom_site_aniso_U_11
_atom_site_aniso_U_22
_atom_site_aniso_U_33
_atom_site_aniso_U_12
_atom_site_aniso_U_13
_atom_site_aniso_U_23
Cr .0186(3) .0206(3) .0240(3) .0028(2) -.0015(2) -.0010(3)
Cl .0394(6) .0211(5) .0337(6) .0055(4) -.0024(4) .0000(4)
S1 .0264(5) .0310(6) .0399(6) -.0021(4) -.0041(4) .0072(5)
S2 .0475(7) .0662(9) .0402(7) .0315(7) .0062(5) -.0039(6)
O1 .042(2) .035(2) .131(4) -.004(2) -.022(2) .006(2)
O2 .111(3) .068(3) .054(3) .053(3) .029(2) .028(2)
O3 .047(2) .029(2) .052(2) .0157(14) -.009(2) -.0020(15)
O4 .051(2) .048(2) .070(3) .021(2) -.028(2) -.030(2)
N1 .021(2) .026(2) .026(2) .0022(14) -.0012(13) .0006(14)
N2 .0198(15) .027(2) .022(2) .0026(13) .0011(12) -.0017(14)
N3 .027(2) .021(2) .042(2) .0040(14) -.0089(15) -.002(2)
N4 .019(2) .023(2) .036(2) .0007(13) .0056(13) .0060(15)
N5 .034(2) .024(2) .031(2) .0057(15) -.0005(14) .006(2)
N6 .025(2) .037(2) .031(2) .011(2) -.0025(14) -.004(2)
C1 .024(2) .026(2) .034(2) -.002(2) -.001(2) .001(2)
C2 .024(2) .032(2) .026(2) -.004(2) .005(2) .001(2)
C3 .032(2) .047(3) .025(2) .004(2) .001(2) .000(2)
C4 .035(2) .050(3) .027(2) .002(2) -.006(2) -.006(2)
C5 .037(2) .035(2) .037(3) .009(2) -.009(2) -.012(2)
C6 .024(2) .024(2) .053(3) .000(2) -.005(2) .003(2)
C7 .023(2) .028(2) .044(3) -.002(2) -.001(2) .008(2)
C8 .032(2) .032(2) .025(2) .005(2) .009(2) .002(2)
C9 .038(2) .038(2) .028(2) .005(2) .010(2) -.001(2)
C10 .036(2) .033(2) .024(2) .001(2) -.002(2) -.002(2)
C11 .014(2) .023(2) .043(3) -.003(2) -.004(2) -.009(2)
C12 .033(2) .034(2) .022(2) .009(2) -.006(2) -.004(2)

loop_
_atom_site_label
_atom_site_fract_x
_atom_site_fract_y
_atom_site_fract_z
_atom_site_U_iso_or_equiv
_atom_site_thermal_displace_type
_atom_site_calc_flag
_atom_site_refinement_flags
_atom_site_occupancy
_atom_site_disorder_group
_atom_site_type_symbol
Cr .79090(5) .84208(7) .14397(3) .0211(2) Uani d . 1 . Cr
Cl .57355(9) .31502(11) .10763(5) .0314(3) Uani d . 1 . Cl
S1 .80522(9) .45855(12) .30540(5) .0324(3) Uani d . 1 . S
S2 1.14716(12) .6151(2) .05818(6) .0513(4) Uani d . 1 . S
O1 .6906(3) .3872(4) .1027(2) .0696(13) Uani d . 1 . O
O2 .5704(4) .2481(5) .1699(2) .0778(14) Uani d . 1 . O
O3 .4784(3) .4250(3) .0989(2) .0427(8) Uani d . 1 . O
O4 .5680(3) .1954(4) .0620(2) .0566(10) Uani d . 1 . O
N1 .8868(3) .9939(4) .2026(2) .0246(7) Uani d . 1 . N
N2 .8061(3) 1.0196(4) .07827(15) .0232(7) Uani d . 1 . N
N3 .6751(3) .7262(4) .0823(2) .0304(8) Uani d . 1 . N
N4 .6288(3) .9197(4) .1826(2) .0258(7) Uani d . 1 . N
N5 .7891(3) .6739(4) .2080(2) .0297(8) Uani d . 1 . N
N6 .9427(3) .7538(4) .1090(2) .0312(8) Uani d . 1 . N
C1 .8940(3) 1.1471(5) .1709(2) .0277(9) Uani d . 1 . C
C2 .9079(3) 1.1206(5) .1007(2) .0275(9) Uani d . 1 . C
C3 .8257(4) .9735(6) .0113(2) .0347(10) Uani d . 1 . C
C4 .7228(4) .8761(6) -.0153(2) .0375(10) Uani d . 1 . C
C5 .7094(4) .7198(5) .0145(2) .0365(10) Uani d . 1 . C
C6 .5479(4) .7839(5) .0916(2) .0334(10) Uani d . 1 . C
C7 .5312(4) .8128(5) .1605(2) .0318(9) Uani d . 1 . C
C8 .6253(4) .9388(5) .2527(2) .0297(9) Uani d . 1 . C
C9 .7178(4) 1.0527(5) .2779(2) .0342(10) Uani d . 1 . C
C10 .8503(4) 1.0063(5) .2694(2) .0308(9) Uani d . 1 . C
C11 .7959(3) .5827(4) .2484(2) .0266(9) Uani d . 1 . C
C12 1.0285(4) .6944(5) .0879(2) .0299(9) Uani d . 1 . C
H1 .9663(3) .9570(4) .2038(2) .030 Uiso calc R 1 . H
H2 .7346(3) 1.0770(4) .07960(15) .028 Uiso calc R 1 . H
H3 .6747(3) .6245(4) .0961(2) .037 Uiso calc R 1 . H
H4 .6123(3) 1.0154(4) .1648(2) .031 Uiso calc R 1 . H
H1A .9646(3) 1.2058(5) .1876(2) .033 Uiso calc R 1 . H
H1B .8190(3) 1.2070(5) .1790(2) .033 Uiso calc R 1 . H
H2A .9054(3) 1.2202(5) .0780(2) .033 Uiso calc R 1 . H
H2B .9872(3) 1.0708(5) .0923(2) .033 Uiso calc R 1 . H
H3A .9028(4) .9149(6) .0086(2) .042 Uiso calc R 1 . H
H3B .8342(4) 1.0672(6) -.0149(2) .042 Uiso calc R 1 . H
H4A .6454(4) .9331(6) -.0102(2) .045 Uiso calc R 1 . H
H4B .7358(4) .8623(6) -.0613(2) .045 Uiso calc R 1 . H
H5A .6464(4) .6611(5) -.0091(2) .044 Uiso calc R 1 . H
H5B .7874(4) .6635(5) .0108(2) .044 Uiso calc R 1 . H
H6A .5350(4) .8802(5) .0674(2) .040 Uiso calc R 1 . H
H6B .4883(4) .7065(5) .0763(2) .040 Uiso calc R 1 . H
H7A .4501(4) .8590(5) .1679(2) .038 Uiso calc R 1 . H
H7B .5362(4) .7147(5) .1842(2) .038 Uiso calc R 1 . H
H8A .6401(4) .8376(5) .2729(2) .036 Uiso calc R 1 . H
H8B .5428(4) .9733(5) .2648(2) .036 Uiso calc R 1 . H
H9A .7031(4) 1.0682(5) .3236(2) .041 Uiso calc R 1 . H
H9B .7044(4) 1.1527(5) .2565(2) .041 Uiso calc R 1 . H
H10A .9030(4) 1.0831(5) .2908(2) .037 Uiso calc R 1 . H
H10B .8641(4) .9059(5) .2904(2) .037 Uiso calc R 1 . H

loop_
_atom_type_symbol
_atom_type_description
_atom_type_scat_dispersion_real
_atom_type_scat_dispersion_imag
_atom_type_scat_source
C C 0.0033 0.0016 'International Tables Vol C Tables 4.2.6.8 and 6.1.1.4'
H H 0.0000 0.0000 'International Tables Vol C Tables 4.2.6.8 and 6.1.1.4'
S S 0.1246 0.1234 'International Tables Vol C Tables 4.2.6.8 and 6.1.1.4'
O O 0.0106 0.0060 'International Tables Vol C Tables 4.2.6.8 and 6.1.1.4'
N N 0.0061 0.0033 'International Tables Vol C Tables 4.2.6.8 and 6.1.1.4'
Cr Cr 0.3209 0.6236 'International Tables Vol C Tables 4.2.6.8 and 6.1.1.4'
Cl Cl 0.1484 0.1585 'International Tables Vol C Tables 4.2.6.8 and 6.1.1.4'

loop_
_geom_angle_atom_site_label_1
_geom_angle_atom_site_label_2
_geom_angle_atom_site_label_3
_geom_angle
N6 Cr N5 89.08(14)
N6 Cr N3 95.13(14)
N5 Cr N3 93.47(14)
N6 Cr N4 176.11(14)
N5 Cr N4 87.47(13)
N3 Cr N4 83.29(13)
N6 Cr N2 87.98(14)
N5 Cr N2 175.93(13)
N3 Cr N2 89.60(13)
N4 Cr N2 95.55(13)
N6 Cr N1 92.62(14)
N5 Cr N1 93.92(14)
N3 Cr N1 169.37(13)
N4 Cr N1 89.41(13)
N2 Cr N1 83.40(13)
O4 Cl O3 112.1(2)
O4 Cl O1 107.6(3)
O3 Cl O1 110.6(2)
O4 Cl O2 109.0(3)
O3 Cl O2 111.3(2)
O1 Cl O2 105.9(3)
C10 N1 C1 112.4(3)
C10 N1 Cr 118.3(2)
C1 N1 Cr 108.9(2)
C3 N2 C2 110.2(3)
C3 N2 Cr 116.6(3)
C2 N2 Cr 106.7(2)
C5 N3 C6 112.6(3)
C5 N3 Cr 117.7(3)
C6 N3 Cr 108.7(3)
C7 N4 C8 110.8(3)
C7 N4 Cr 106.9(2)
C8 N4 Cr 117.2(2)
C11 N5 Cr 174.0(3)
C12 N6 Cr 176.3(4)
N1 C1 C2 108.2(3)
N2 C2 C1 108.6(3)
N2 C3 C4 112.8(3)
C5 C4 C3 115.1(4)
N3 C5 C4 113.4(4)
C7 C6 N3 108.0(3)
N4 C7 C6 108.4(3)
N4 C8 C9 113.5(3)
C8 C9 C10 115.1(4)
N1 C10 C9 113.7(3)
N5 C11 S1 178.9(4)
N6 C12 S2 179.0(4)

loop_
_geom_bond_atom_site_label_1
_geom_bond_atom_site_label_2
_geom_bond_site_symmetry_2
_geom_bond_distance
_geom_bond_publ_flag
Cr N1 . 2.088(3) ?
Cr N2 . 2.084(3) ?
Cr N3 . 2.073(3) ?
Cr N4 . 2.078(3) ?
Cr N5 . 1.992(3) ?
Cr N6 . 1.984(3) ?
Cl O1 . 1.434(4) ?
Cl O2 . 1.440(4) ?
Cl O3 . 1.426(3) ?
Cl O4 . 1.419(3) ?
S1 C11 . 1.620(4) ?
S2 C12 . 1.607(4) ?
N1 C1 . 1.494(5) ?
N1 C10 . 1.476(5) ?
N2 C2 . 1.495(5) ?
N2 C3 . 1.490(5) ?
N3 C5 . 1.486(6) ?
N3 C6 . 1.498(5) ?
N4 C7 . 1.489(5) ?
N4 C8 . 1.491(5) ?
N5 C11 . 1.167(5) ?
N6 C12 . 1.167(5) ?
C1 C2 . 1.510(6) ?
C3 C4 . 1.515(6) ?
C4 C5 . 1.506(7) ?
C6 C7 . 1.493(6) ?
C8 C9 . 1.511(6) ?
C9 C10 . 1.521(6) ?

loop_
_geom_torsion_atom_site_label_1
_geom_torsion_atom_site_label_2
_geom_torsion_atom_site_label_3
_geom_torsion_atom_site_label_4
_geom_torsion
N6 Cr N1 C10 -133.1(3)
N5 Cr N1 C10 -43.8(3)
N3 Cr N1 C10 90.1(8)
N4 Cr N1 C10 43.6(3)
N2 Cr N1 C10 139.3(3)
N6 Cr N1 C1 96.9(2)
N5 Cr N1 C1 -173.8(2)
N3 Cr N1 C1 -39.9(8)
N4 Cr N1 C1 -86.4(2)
N2 Cr N1 C1 9.3(2)
N6 Cr N2 C3 50.1(3)
N5 Cr N2 C3 94.0(19)
N3 Cr N2 C3 -45.0(3)
N4 Cr N2 C3 -128.3(3)
N1 Cr N2 C3 143.0(3)
N6 Cr N2 C2 -73.5(2)
N5 Cr N2 C2 -30.(2)
N3 Cr N2 C2 -168.6(2)
N4 Cr N2 C2 108.2(2)
N1 Cr N2 C2 19.4(2)
N6 Cr N3 C5 -43.7(3)
N5 Cr N3 C5 -133.1(3)
N4 Cr N3 C5 139.8(3)
N2 Cr N3 C5 44.2(3)
N1 Cr N3 C5 92.9(8)
N6 Cr N3 C6 -173.2(3)
N5 Cr N3 C6 97.4(3)
N4 Cr N3 C6 10.3(3)
N2 Cr N3 C6 -85.3(3)
N1 Cr N3 C6 -36.6(9)
N6 Cr N4 C7 -48.(2)
N5 Cr N4 C7 -75.2(3)
N3 Cr N4 C7 18.6(2)
N2 Cr N4 C7 107.5(2)
N1 Cr N4 C7 -169.2(2)
N6 Cr N4 C8 77.(2)
N5 Cr N4 C8 49.8(3)
N3 Cr N4 C8 143.6(3)
N2 Cr N4 C8 -127.5(3)
N1 Cr N4 C8 -44.2(3)
N6 Cr N5 C11 78.(3)
N3 Cr N5 C11 173.(3)
N4 Cr N5 C11 -104.(3)
N2 Cr N5 C11 34.(4)
N1 Cr N5 C11 -15.(3)
N5 Cr N6 C12 58.(5)
N3 Cr N6 C12 -36.(5)
N4 Cr N6 C12 30.(6)
N2 Cr N6 C12 -125.(5)
N1 Cr N6 C12 152.(5)
C10 N1 C1 C2 -169.3(3)
Cr N1 C1 C2 -36.2(3)
C3 N2 C2 C1 -172.4(3)
Cr N2 C2 C1 -44.9(3)
N1 C1 C2 N2 54.5(4)
C2 N2 C3 C4 -177.6(4)
Cr N2 C3 C4 60.6(4)
N2 C3 C4 C5 -66.2(5)
C6 N3 C5 C4 68.9(4)
Cr N3 C5 C4 -58.8(4)
C3 C4 C5 N3 64.9(5)
C5 N3 C6 C7 -169.8(3)
Cr N3 C6 C7 -37.5(4)
C8 N4 C7 C6 -173.5(3)
Cr N4 C7 C6 -44.7(3)
N3 C6 C7 N4 55.2(4)
C7 N4 C8 C9 -176.9(3)
Cr N4 C8 C9 60.1(4)
N4 C8 C9 C10 -65.0(5)
C1 N1 C10 C9 70.6(4)
Cr N1 C10 C9 -57.8(4)
C8 C9 C10 N1 63.7(5)
Cr N5 C11 S1 5.E1(2)
Cr N6 C12 S2 14.E1(2)
